data_7247236
loop_
_publ_author_name
'Alazemi, Abdulrahman M.'
'Dawood, Kamal M.'
'Al-Matar, Hamad M.'
'Tohamy, Wael M.'

_publ_section_title
;
 Microwave-assisted chemoselective synthesis and photophysical properties
 of 2-arylazo-biphenyl-4-carboxamides from hydrazonals
;
_journal_issue 36
_journal_name_full 'RSC Advances'
_journal_page_first 25054
_journal_page_last 25068
_journal_paper_doi 10.1039/D3RA04558G
_journal_volume 13
_journal_year 2023
_chemical_formula_sum 'C34 H33 Br Cl N5 O2'
_chemical_formula_weight 659.01
_space_group_crystal_system triclinic
_space_group_IT_number 2
_space_group_name_Hall '-P 1'
_space_group_name_H-M_alt 'P -1'
_atom_sites_solution_hydrogens mixed
_audit_creation_method SHELXL-2017/1
_audit_update_record
;
2023-06-15 deposited with the CCDC.	2023-08-08 downloaded from the CCDC.
;
_cell_angle_alpha 92.688(7)
_cell_angle_beta 97.266(7)
_cell_angle_gamma 94.691(7)
_cell_formula_units_Z 2
_cell_length_a 8.4153(18)
_cell_length_b 12.608(3)
_cell_length_c 14.891(3)
_cell_measurement_reflns_used 6213
_cell_measurement_temperature 293(2)
_cell_measurement_theta_max 24.94
_cell_measurement_theta_min 3.04
_cell_volume 1559.4(6)
_computing_structure_refinement 'SHELXL-2017/1 (Sheldrick, 2017)'
_diffrn_ambient_temperature 293(2)
_diffrn_detector_area_resol_mean 10.000
_diffrn_measured_fraction_theta_full 0.992
_diffrn_measured_fraction_theta_max 0.992
_diffrn_measurement_device_type 'Rigaku R-AXIS RAPID'
_diffrn_measurement_method \w
_diffrn_radiation_type 'Mo K\a'
_diffrn_radiation_wavelength 0.71075
_diffrn_reflns_av_unetI/netI 0.1308
_diffrn_reflns_Laue_measured_fraction_full 0.992
_diffrn_reflns_Laue_measured_fraction_max 0.992
_diffrn_reflns_limit_h_max 9
_diffrn_reflns_limit_h_min -9
_diffrn_reflns_limit_k_max 14
_diffrn_reflns_limit_k_min -14
_diffrn_reflns_limit_l_max 17
_diffrn_reflns_limit_l_min -4
_diffrn_reflns_number 5424
_diffrn_reflns_point_group_measured_fraction_full 0.992
_diffrn_reflns_point_group_measured_fraction_max 0.992
_diffrn_reflns_theta_full 24.987
_diffrn_reflns_theta_max 24.987
_diffrn_reflns_theta_min 3.036
_exptl_absorpt_coefficient_mu 1.443
_exptl_absorpt_correction_T_max 0.930
_exptl_absorpt_correction_T_min 0.176
_exptl_absorpt_correction_type multi-scan
_exptl_absorpt_process_details 'ABSCOR (Rigaku, 1995)'
_exptl_crystal_colour Yellow
_exptl_crystal_density_diffrn 1.404
_exptl_crystal_description Block
_exptl_crystal_F_000 680
_exptl_crystal_size_max 0.200
_exptl_crystal_size_mid 0.120
_exptl_crystal_size_min 0.050
_refine_diff_density_max 0.552
_refine_diff_density_min -0.319
_refine_diff_density_rms 0.056
_refine_ls_extinction_method none
_refine_ls_goodness_of_fit_ref 0.924
_refine_ls_hydrogen_treatment mixed
_refine_ls_matrix_type full
_refine_ls_number_parameters 393
_refine_ls_number_reflns 5424
_refine_ls_number_restraints 16
_refine_ls_restrained_S_all 0.932
_refine_ls_R_factor_all 0.1608
_refine_ls_R_factor_gt 0.0597
_refine_ls_shift/su_max 0.000
_refine_ls_shift/su_mean 0.000
_refine_ls_structure_factor_coef Fsqd
_refine_ls_weighting_details 'w=1/[\s^2^(Fo^2^)+(0.0868P)^2^] where P=(Fo^2^+2Fc^2^)/3'
_refine_ls_weighting_scheme calc
_refine_ls_wR_factor_gt 0.1512
_refine_ls_wR_factor_ref 0.1975
_reflns_Friedel_coverage 0.000
_reflns_number_gt 2167
_reflns_number_total 5424
_reflns_threshold_expression 'I > 2\s(I)'
_cod_data_source_file d3ra04558g2.cif
_cod_data_source_block shelxl
_cod_database_code 7247236
_shelx_shelxl_version_number 2017/1
_shelx_space_group_comment
;
The symmetry employed for this shelxl refinement is uniquely defined
by the following loop, which should always be used as a source of
symmetry information in preference to the above space-group names.
They are only intended as comments.
;
_shelx_estimated_absorpt_t_min 0.761
_shelx_estimated_absorpt_t_max 0.931

loop_
_space_group_symop_operation_xyz
'x, y, z'
'-x, -y, -z'

loop_
_atom_site_label
_atom_site_type_symbol
_atom_site_fract_x
_atom_site_fract_y
_atom_site_fract_z
_atom_site_U_iso_or_equiv
_atom_site_adp_type
_atom_site_occupancy
_atom_site_site_symmetry_order
_atom_site_calc_flag
_atom_site_refinement_flags_posn
_atom_site_refinement_flags_adp
_atom_site_refinement_flags_occupancy
_atom_site_disorder_assembly
_atom_site_disorder_group
Br1 Br 1.25174(13) 0.34979(8) 0.97986(5) 0.1378(5) Uani 1 1 d . . . . .
Cl1 Cl 1.3187(2) 1.07322(14) 1.00642(11) 0.0929(6) Uani 1 1 d . . . . .
O1 O 0.6449(6) 0.6578(4) 0.3962(3) 0.0957(15) Uani 1 1 d . . . . .
O2 O 0.7021(5) 0.9860(4) 0.4591(3) 0.0710(12) Uani 1 1 d D . . . .
H2 H 0.708(15) 1.0515(9) 0.463(8) 0.26(6) Uiso 1 1 d D . . . .
N1 N 0.5615(5) 0.8180(4) 0.3603(3) 0.0607(13) Uani 1 1 d . . . . .
H1 H 0.574650 0.884511 0.377652 0.073 Uiso 1 1 calc R U . . .
N2 N 0.9796(5) 0.7166(4) 0.7040(3) 0.0581(12) Uani 1 1 d . . . . .
N3 N 0.9578(6) 0.6170(4) 0.6855(3) 0.0683(14) Uani 1 1 d . . . . .
N4 N 0.2921(6) 0.7967(4) 0.5396(3) 0.0646(13) Uani 1 1 d . . . . .
N5 N 0.4072(6) 0.6548(4) 0.6090(3) 0.0669(14) Uani 1 1 d . . . . .
C1 C 0.4514(7) 0.7917(5) 0.2801(4) 0.0566(15) Uani 1 1 d . . . . .
C2 C 0.3521(7) 0.8655(5) 0.2502(4) 0.0740(18) Uani 1 1 d . . . . .
H2A H 0.356472 0.930563 0.282831 0.089 Uiso 1 1 calc R U . . .
C3 C 0.2452(9) 0.8459(6) 0.1726(5) 0.097(2) Uani 1 1 d . . . . .
H3 H 0.177878 0.897611 0.153444 0.117 Uiso 1 1 calc R U . . .
C4 C 0.2366(11) 0.7519(7) 0.1234(5) 0.116(3) Uani 1 1 d . . . . .
H4 H 0.165723 0.739044 0.070112 0.139 Uiso 1 1 calc R U . . .
C5 C 0.3344(11) 0.6767(7) 0.1540(5) 0.128(3) Uani 1 1 d . . . . .
H5 H 0.327590 0.611105 0.121725 0.154 Uiso 1 1 calc R U . . .
C6 C 0.4435(8) 0.6955(5) 0.2317(4) 0.089(2) Uani 1 1 d . . . . .
H6 H 0.510756 0.643817 0.251008 0.107 Uiso 1 1 calc R U . . .
C7 C 0.6475(7) 0.7541(5) 0.4125(4) 0.0608(16) Uani 1 1 d . . . . .
C8 C 0.7463(6) 0.8087(4) 0.4946(3) 0.0526(14) Uani 1 1 d . . . . .
C9 C 0.8176(7) 0.7437(5) 0.5565(4) 0.0600(15) Uani 1 1 d . . . . .
H9 H 0.804615 0.670506 0.542745 0.072 Uiso 1 1 calc R U . . .
C10 C 0.9089(6) 0.7810(4) 0.6393(3) 0.0523(14) Uani 1 1 d . . . . .
C11 C 0.9311(7) 0.8932(5) 0.6583(3) 0.0565(15) Uani 1 1 d . . . . .
C12 C 0.8636(7) 0.9587(5) 0.5958(3) 0.0587(15) Uani 1 1 d . . . . .
H12 H 0.881677 1.031963 0.608368 0.070 Uiso 1 1 calc R U . . .
C13 C 0.7683(7) 0.9216(5) 0.5136(4) 0.0603(16) Uani 1 1 d . . . . .
C14 C 1.0261(7) 0.5587(5) 0.7576(4) 0.0621(16) Uani 1 1 d . . . . .
C15 C 1.0641(9) 0.4573(6) 0.7356(5) 0.099(2) Uani 1 1 d . . . . .
H15 H 1.045841 0.430653 0.675590 0.119 Uiso 1 1 calc R U . . .
C16 C 1.1300(10) 0.3944(6) 0.8031(5) 0.110(3) Uani 1 1 d . . . . .
H16 H 1.152513 0.325292 0.788155 0.132 Uiso 1 1 calc R U . . .
C17 C 1.1609(9) 0.4341(6) 0.8901(4) 0.089(2) Uani 1 1 d . . . . .
C18 C 1.1284(10) 0.5351(7) 0.9118(4) 0.105(3) Uani 1 1 d . . . . .
H18 H 1.150746 0.562299 0.971621 0.126 Uiso 1 1 calc R U . . .
C19 C 1.0619(9) 0.5981(6) 0.8452(4) 0.090(2) Uani 1 1 d . . . . .
H19 H 1.041687 0.667599 0.860629 0.107 Uiso 1 1 calc R U . . .
C20 C 1.0238(7) 0.9398(5) 0.7453(3) 0.0545(14) Uani 1 1 d . . . . .
C21 C 0.9962(7) 0.9012(5) 0.8283(4) 0.0647(16) Uani 1 1 d . . . . .
H21 H 0.915598 0.846434 0.829515 0.078 Uiso 1 1 calc R U . . .
C22 C 1.0843(8) 0.9413(5) 0.9089(4) 0.0653(17) Uani 1 1 d . . . . .
H22 H 1.064430 0.913970 0.963768 0.078 Uiso 1 1 calc R U . . .
C23 C 1.2029(8) 1.0232(5) 0.9061(4) 0.0679(17) Uani 1 1 d . . . . .
C24 C 1.2287(7) 1.0661(5) 0.8264(4) 0.0667(16) Uani 1 1 d . . . . .
H24 H 1.305889 1.123150 0.825862 0.080 Uiso 1 1 calc R U . . .
C25 C 1.1394(7) 1.0241(5) 0.7457(4) 0.0650(16) Uani 1 1 d . . . . .
H25 H 1.157769 1.053309 0.691303 0.078 Uiso 1 1 calc R U . . .
C26 C 0.3886(7) 0.7568(5) 0.6045(4) 0.0629(16) Uani 1 1 d . . . . .
C27 C 0.2016(8) 0.7284(5) 0.4648(4) 0.0768(18) Uani 1 1 d . U . . .
H27A H 0.258038 0.731424 0.411915 0.092 Uiso 1 1 calc R U . . .
H27B H 0.096455 0.753742 0.448893 0.092 Uiso 1 1 calc R U . . .
C28 C 0.1828(11) 0.6168(6) 0.4919(5) 0.117(2) Uani 1 1 d . U . . .
H28A H 0.096773 0.610700 0.529527 0.140 Uiso 1 1 calc R U . . .
H28B H 0.149240 0.570717 0.437696 0.140 Uiso 1 1 calc R U . . .
C29 C 0.3199(9) 0.5783(5) 0.5393(5) 0.090(2) Uani 1 1 d . U . . .
H29A H 0.391965 0.559682 0.496295 0.108 Uiso 1 1 calc R U . . .
H29B H 0.287219 0.513820 0.567716 0.108 Uiso 1 1 calc R U . . .
C30 C 0.5238(7) 0.6127(5) 0.6785(4) 0.0744(18) Uani 1 1 d . . . . .
H30A H 0.627776 0.652147 0.678957 0.089 Uiso 1 1 calc R U . . .
H30B H 0.535129 0.538802 0.661218 0.089 Uiso 1 1 calc R U . . .
C31 C 0.4787(8) 0.6186(5) 0.7725(4) 0.081(2) Uani 1 1 d . . . . .
H31A H 0.539104 0.569599 0.808500 0.097 Uiso 1 1 calc R U . . .
H31B H 0.365475 0.594819 0.769666 0.097 Uiso 1 1 calc R U . . .
C32 C 0.5083(8) 0.7285(5) 0.8203(4) 0.085(2) Uani 1 1 d . . . . .
H32A H 0.623094 0.749073 0.828536 0.103 Uiso 1 1 calc R U . . .
H32B H 0.474617 0.724418 0.880056 0.103 Uiso 1 1 calc R U . . .
C33 C 0.4228(8) 0.8156(5) 0.7715(4) 0.0809(19) Uani 1 1 d . . . . .
H33A H 0.307719 0.796419 0.764992 0.097 Uiso 1 1 calc R U . . .
H33B H 0.444904 0.881526 0.808857 0.097 Uiso 1 1 calc R U . . .
C34 C 0.4713(8) 0.8348(5) 0.6786(4) 0.0719(18) Uani 1 1 d . . . . .
H34A H 0.447926 0.906186 0.663026 0.086 Uiso 1 1 calc R U . . .
H34B H 0.586625 0.831377 0.681611 0.086 Uiso 1 1 calc R U . . .

loop_
_atom_site_aniso_label
_atom_site_aniso_U_11
_atom_site_aniso_U_22
_atom_site_aniso_U_33
_atom_site_aniso_U_23
_atom_site_aniso_U_13
_atom_site_aniso_U_12
Br1 0.1918(11) 0.1374(9) 0.0923(6) 0.0461(5) -0.0069(6) 0.0803(7)
Cl1 0.1089(14) 0.0900(14) 0.0715(10) -0.0100(9) -0.0178(9) 0.0133(11)
O1 0.154(4) 0.048(3) 0.076(3) 0.003(2) -0.032(3) 0.021(3)
O2 0.093(3) 0.049(3) 0.069(3) 0.009(2) -0.008(2) 0.018(2)
N1 0.077(4) 0.046(3) 0.058(3) 0.006(2) -0.004(2) 0.017(3)
N2 0.066(3) 0.049(3) 0.060(3) 0.011(2) -0.003(2) 0.017(3)
N3 0.084(4) 0.048(3) 0.070(3) 0.016(3) -0.011(3) 0.012(3)
N4 0.072(3) 0.056(3) 0.062(3) 0.004(2) -0.007(3) 0.010(3)
N5 0.084(4) 0.049(3) 0.066(3) 0.007(3) -0.002(3) 0.015(3)
C1 0.059(4) 0.057(4) 0.053(3) 0.012(3) 0.001(3) 0.010(3)
C2 0.085(5) 0.063(4) 0.073(4) 0.003(3) -0.001(4) 0.022(4)
C3 0.113(6) 0.086(6) 0.086(5) 0.011(4) -0.032(4) 0.036(5)
C4 0.156(8) 0.086(6) 0.091(5) -0.005(5) -0.054(5) 0.031(6)
C5 0.184(9) 0.081(6) 0.101(6) -0.021(5) -0.063(6) 0.045(6)
C6 0.116(6) 0.062(5) 0.080(4) -0.007(4) -0.030(4) 0.029(4)
C7 0.074(4) 0.046(4) 0.062(4) 0.010(3) 0.000(3) 0.014(3)
C8 0.058(4) 0.048(4) 0.053(3) 0.005(3) 0.006(3) 0.012(3)
C9 0.069(4) 0.052(4) 0.059(4) -0.004(3) 0.008(3) 0.011(3)
C10 0.053(4) 0.053(4) 0.051(3) 0.011(3) 0.004(3) 0.011(3)
C11 0.064(4) 0.051(4) 0.054(3) 0.003(3) 0.001(3) 0.012(3)
C12 0.077(4) 0.042(3) 0.058(3) 0.008(3) 0.005(3) 0.010(3)
C13 0.073(4) 0.053(4) 0.056(3) 0.009(3) 0.007(3) 0.012(3)
C14 0.070(4) 0.053(4) 0.061(4) 0.015(3) -0.009(3) 0.012(3)
C15 0.135(7) 0.066(5) 0.085(5) 0.000(4) -0.040(4) 0.025(5)
C16 0.155(7) 0.063(5) 0.103(6) 0.006(4) -0.037(5) 0.038(5)
C17 0.121(6) 0.087(6) 0.059(4) 0.017(4) -0.010(4) 0.036(5)
C18 0.162(7) 0.099(6) 0.057(4) 0.003(4) 0.000(4) 0.050(5)
C19 0.135(6) 0.076(5) 0.059(4) 0.013(3) -0.004(4) 0.037(4)
C20 0.063(4) 0.051(4) 0.051(3) 0.002(3) 0.006(3) 0.016(3)
C21 0.082(5) 0.053(4) 0.060(4) 0.003(3) 0.013(3) 0.010(3)
C22 0.087(5) 0.061(4) 0.049(3) 0.005(3) 0.008(3) 0.015(4)
C23 0.082(5) 0.066(4) 0.055(4) -0.007(3) 0.002(3) 0.017(4)
C24 0.073(4) 0.052(4) 0.072(4) -0.006(3) 0.003(3) 0.003(3)
C25 0.070(4) 0.065(4) 0.061(4) 0.006(3) 0.012(3) 0.005(4)
C26 0.066(4) 0.053(4) 0.067(4) 0.002(3) -0.001(3) 0.010(3)
C27 0.095(5) 0.068(4) 0.066(4) 0.012(3) -0.001(3) 0.012(4)
C28 0.151(6) 0.070(4) 0.112(5) -0.006(4) -0.042(4) 0.008(4)
C29 0.124(6) 0.055(4) 0.088(4) -0.002(3) -0.003(4) 0.012(4)
C30 0.081(5) 0.057(4) 0.087(5) 0.017(3) 0.002(4) 0.023(3)
C31 0.082(5) 0.066(5) 0.091(5) 0.023(4) -0.009(4) 0.014(4)
C32 0.094(5) 0.076(5) 0.081(4) 0.015(4) -0.016(4) 0.012(4)
C33 0.089(5) 0.073(5) 0.076(4) -0.006(4) -0.012(4) 0.021(4)
C34 0.090(5) 0.048(4) 0.074(4) 0.009(3) -0.009(3) 0.011(3)

loop_
_atom_type_symbol
_atom_type_description
_atom_type_scat_dispersion_real
_atom_type_scat_dispersion_imag
_atom_type_scat_source
C C 0.0033 0.0016 'International Tables Vol C Tables 4.2.6.8 and 6.1.1.4'
H H 0.0000 0.0000 'International Tables Vol C Tables 4.2.6.8 and 6.1.1.4'
N N 0.0061 0.0033 'International Tables Vol C Tables 4.2.6.8 and 6.1.1.4'
O O 0.0106 0.0060 'International Tables Vol C Tables 4.2.6.8 and 6.1.1.4'
Br Br -0.2901 2.4595 'International Tables Vol C Tables 4.2.6.8 and 6.1.1.4'
Cl Cl 0.1484 0.1585 'International Tables Vol C Tables 4.2.6.8 and 6.1.1.4'

loop_
_geom_angle_atom_site_label_1
_geom_angle_atom_site_label_2
_geom_angle_atom_site_label_3
_geom_angle
_geom_angle_site_symmetry_1
_geom_angle_site_symmetry_3
_geom_angle_publ_flag
C13 O2 H2 130(9) . . ?
C7 N1 C1 129.2(5) . . ?
C7 N1 H1 115.4 . . ?
C1 N1 H1 115.4 . . ?
N3 N2 C10 116.3(5) . . ?
N2 N3 C14 111.8(5) . . ?
C26 N4 C27 121.5(5) . . ?
C26 N5 C29 119.8(5) . . ?
C26 N5 C30 122.8(5) . . ?
C29 N5 C30 117.2(5) . . ?
C2 C1 C6 119.0(5) . . ?
C2 C1 N1 118.2(5) . . ?
C6 C1 N1 122.7(5) . . ?
C1 C2 C3 121.2(6) . . ?
C1 C2 H2A 119.4 . . ?
C3 C2 H2A 119.4 . . ?
C4 C3 C2 120.7(7) . . ?
C4 C3 H3 119.7 . . ?
C2 C3 H3 119.7 . . ?
C3 C4 C5 118.4(7) . . ?
C3 C4 H4 120.8 . . ?
C5 C4 H4 120.8 . . ?
C4 C5 C6 121.5(7) . . ?
C4 C5 H5 119.2 . . ?
C6 C5 H5 119.2 . . ?
C1 C6 C5 119.2(6) . . ?
C1 C6 H6 120.4 . . ?
C5 C6 H6 120.4 . . ?
O1 C7 N1 123.5(5) . . ?
O1 C7 C8 121.7(5) . . ?
N1 C7 C8 114.8(5) . . ?
C9 C8 C13 118.7(5) . . ?
C9 C8 C7 116.3(5) . . ?
C13 C8 C7 125.0(5) . . ?
C8 C9 C10 124.0(5) . . ?
C8 C9 H9 118.0 . . ?
C10 C9 H9 118.0 . . ?
N2 C10 C9 125.1(5) . . ?
N2 C10 C11 117.5(5) . . ?
C9 C10 C11 117.4(5) . . ?
C12 C11 C10 118.9(5) . . ?
C12 C11 C20 120.1(5) . . ?
C10 C11 C20 121.0(5) . . ?
C11 C12 C13 124.0(5) . . ?
C11 C12 H12 118.0 . . ?
C13 C12 H12 118.0 . . ?
O2 C13 C12 121.6(5) . . ?
O2 C13 C8 121.4(5) . . ?
C12 C13 C8 117.0(5) . . ?
C19 C14 C15 118.7(6) . . ?
C19 C14 N3 124.3(6) . . ?
C15 C14 N3 116.9(5) . . ?
C14 C15 C16 120.3(6) . . ?
C14 C15 H15 119.8 . . ?
C16 C15 H15 119.8 . . ?
C17 C16 C15 120.0(7) . . ?
C17 C16 H16 120.0 . . ?
C15 C16 H16 120.0 . . ?
C16 C17 C18 120.0(6) . . ?
C16 C17 Br1 119.7(6) . . ?
C18 C17 Br1 120.3(5) . . ?
C17 C18 C19 120.4(6) . . ?
C17 C18 H18 119.8 . . ?
C19 C18 H18 119.8 . . ?
C14 C19 C18 120.4(6) . . ?
C14 C19 H19 119.8 . . ?
C18 C19 H19 119.8 . . ?
C25 C20 C21 117.7(5) . . ?
C25 C20 C11 120.7(5) . . ?
C21 C20 C11 121.6(5) . . ?
C22 C21 C20 122.3(6) . . ?
C22 C21 H21 118.9 . . ?
C20 C21 H21 118.9 . . ?
C21 C22 C23 118.2(5) . . ?
C21 C22 H22 120.9 . . ?
C23 C22 H22 120.9 . . ?
C24 C23 C22 121.1(5) . . ?
C24 C23 Cl1 119.7(5) . . ?
C22 C23 Cl1 119.2(5) . . ?
C23 C24 C25 119.8(6) . . ?
C23 C24 H24 120.1 . . ?
C25 C24 H24 120.1 . . ?
C20 C25 C24 120.8(5) . . ?
C20 C25 H25 119.6 . . ?
C24 C25 H25 119.6 . . ?
N5 C26 N4 123.7(5) . . ?
N5 C26 C34 119.9(5) . . ?
N4 C26 C34 116.3(5) . . ?
N4 C27 C28 109.9(5) . . ?
N4 C27 H27A 109.7 . . ?
C28 C27 H27A 109.7 . . ?
N4 C27 H27B 109.7 . . ?
C28 C27 H27B 109.7 . . ?
H27A C27 H27B 108.2 . . ?
C29 C28 C27 116.2(7) . . ?
C29 C28 H28A 108.2 . . ?
C27 C28 H28A 108.2 . . ?
C29 C28 H28B 108.2 . . ?
C27 C28 H28B 108.2 . . ?
H28A C28 H28B 107.4 . . ?
C28 C29 N5 113.6(6) . . ?
C28 C29 H29A 108.8 . . ?
N5 C29 H29A 108.8 . . ?
C28 C29 H29B 108.8 . . ?
N5 C29 H29B 108.8 . . ?
H29A C29 H29B 107.7 . . ?
N5 C30 C31 114.6(5) . . ?
N5 C30 H30A 108.6 . . ?
C31 C30 H30A 108.6 . . ?
N5 C30 H30B 108.6 . . ?
C31 C30 H30B 108.6 . . ?
H30A C30 H30B 107.6 . . ?
C30 C31 C32 114.6(5) . . ?
C30 C31 H31A 108.6 . . ?
C32 C31 H31A 108.6 . . ?
C30 C31 H31B 108.6 . . ?
C32 C31 H31B 108.6 . . ?
H31A C31 H31B 107.6 . . ?
C31 C32 C33 115.2(5) . . ?
C31 C32 H32A 108.5 . . ?
C33 C32 H32A 108.5 . . ?
C31 C32 H32B 108.5 . . ?
C33 C32 H32B 108.5 . . ?
H32A C32 H32B 107.5 . . ?
C34 C33 C32 114.1(6) . . ?
C34 C33 H33A 108.7 . . ?
C32 C33 H33A 108.7 . . ?
C34 C33 H33B 108.7 . . ?
C32 C33 H33B 108.7 . . ?
H33A C33 H33B 107.6 . . ?
C26 C34 C33 114.2(5) . . ?
C26 C34 H34A 108.7 . . ?
C33 C34 H34A 108.7 . . ?
C26 C34 H34B 108.7 . . ?
C33 C34 H34B 108.7 . . ?
H34A C34 H34B 107.6 . . ?

loop_
_geom_bond_atom_site_label_1
_geom_bond_atom_site_label_2
_geom_bond_distance
_geom_bond_site_symmetry_2
_geom_bond_publ_flag
Br1 C17 1.873(6) . ?
Cl1 C23 1.739(6) . ?
O1 C7 1.225(6) . ?
O2 C13 1.284(7) . ?
O2 H2 0.823(10) . ?
N1 C7 1.337(7) . ?
N1 C1 1.424(6) . ?
N1 H1 0.8600 . ?
N2 N3 1.267(6) . ?
N2 C10 1.397(6) . ?
N3 C14 1.418(7) . ?
N4 C26 1.327(7) . ?
N4 C27 1.467(7) . ?
N5 C26 1.312(7) . ?
N5 C29 1.465(7) . ?
N5 C30 1.482(7) . ?
C1 C2 1.355(8) . ?
C1 C6 1.373(8) . ?
C2 C3 1.371(8) . ?
C2 H2A 0.9300 . ?
C3 C4 1.355(9) . ?
C3 H3 0.9300 . ?
C4 C5 1.363(10) . ?
C4 H4 0.9300 . ?
C5 C6 1.382(8) . ?
C5 H5 0.9300 . ?
C6 H6 0.9300 . ?
C7 C8 1.494(7) . ?
C8 C9 1.376(7) . ?
C8 C13 1.430(7) . ?
C9 C10 1.407(7) . ?
C9 H9 0.9300 . ?
C10 C11 1.422(7) . ?
C11 C12 1.373(7) . ?
C11 C20 1.493(7) . ?
C12 C13 1.413(7) . ?
C12 H12 0.9300 . ?
C14 C19 1.362(8) . ?
C14 C15 1.378(9) . ?
C15 C16 1.396(9) . ?
C15 H15 0.9300 . ?
C16 C17 1.353(9) . ?
C16 H16 0.9300 . ?
C17 C18 1.356(10) . ?
C18 C19 1.391(9) . ?
C18 H18 0.9300 . ?
C19 H19 0.9300 . ?
C20 C25 1.381(7) . ?
C20 C21 1.388(7) . ?
C21 C22 1.381(7) . ?
C21 H21 0.9300 . ?
C22 C23 1.382(8) . ?
C22 H22 0.9300 . ?
C23 C24 1.362(8) . ?
C24 C25 1.391(7) . ?
C24 H24 0.9300 . ?
C25 H25 0.9300 . ?
C26 C34 1.504(8) . ?
C27 C28 1.484(9) . ?
C27 H27A 0.9700 . ?
C27 H27B 0.9700 . ?
C28 C29 1.407(9) . ?
C28 H28A 0.9700 . ?
C28 H28B 0.9700 . ?
C29 H29A 0.9700 . ?
C29 H29B 0.9700 . ?
C30 C31 1.496(8) . ?
C30 H30A 0.9700 . ?
C30 H30B 0.9700 . ?
C31 C32 1.515(8) . ?
C31 H31A 0.9700 . ?
C31 H31B 0.9700 . ?
C32 C33 1.524(8) . ?
C32 H32A 0.9700 . ?
C32 H32B 0.9700 . ?
C33 C34 1.515(8) . ?
C33 H33A 0.9700 . ?
C33 H33B 0.9700 . ?
C34 H34A 0.9700 . ?
C34 H34B 0.9700 . ?

loop_
_geom_torsion_atom_site_label_1
_geom_torsion_atom_site_label_2
_geom_torsion_atom_site_label_3
_geom_torsion_atom_site_label_4
_geom_torsion
_geom_torsion_site_symmetry_1
_geom_torsion_site_symmetry_2
_geom_torsion_site_symmetry_3
_geom_torsion_site_symmetry_4
_geom_torsion_publ_flag
C10 N2 N3 C14 -176.5(5) . . . . ?
C7 N1 C1 C2 165.5(6) . . . . ?
C7 N1 C1 C6 -15.3(9) . . . . ?
C6 C1 C2 C3 -0.3(10) . . . . ?
N1 C1 C2 C3 178.8(6) . . . . ?
C1 C2 C3 C4 -0.3(11) . . . . ?
C2 C3 C4 C5 1.3(13) . . . . ?
C3 C4 C5 C6 -1.8(15) . . . . ?
C2 C1 C6 C5 -0.1(10) . . . . ?
N1 C1 C6 C5 -179.3(7) . . . . ?
C4 C5 C6 C1 1.2(13) . . . . ?
C1 N1 C7 O1 1.4(10) . . . . ?
C1 N1 C7 C8 -177.3(5) . . . . ?
O1 C7 C8 C9 -7.9(8) . . . . ?
N1 C7 C8 C9 170.9(5) . . . . ?
O1 C7 C8 C13 173.4(6) . . . . ?
N1 C7 C8 C13 -7.8(8) . . . . ?
C13 C8 C9 C10 1.5(9) . . . . ?
C7 C8 C9 C10 -177.2(5) . . . . ?
N3 N2 C10 C9 -0.2(8) . . . . ?
N3 N2 C10 C11 179.9(5) . . . . ?
C8 C9 C10 N2 178.6(5) . . . . ?
C8 C9 C10 C11 -1.6(8) . . . . ?
N2 C10 C11 C12 179.7(5) . . . . ?
C9 C10 C11 C12 -0.1(8) . . . . ?
N2 C10 C11 C20 -1.2(8) . . . . ?
C9 C10 C11 C20 178.9(5) . . . . ?
C10 C11 C12 C13 1.8(9) . . . . ?
C20 C11 C12 C13 -177.2(5) . . . . ?
C11 C12 C13 O2 176.9(6) . . . . ?
C11 C12 C13 C8 -1.9(9) . . . . ?
C9 C8 C13 O2 -178.6(5) . . . . ?
C7 C8 C13 O2 0.0(9) . . . . ?
C9 C8 C13 C12 0.2(8) . . . . ?
C7 C8 C13 C12 178.8(5) . . . . ?
N2 N3 C14 C19 20.6(9) . . . . ?
N2 N3 C14 C15 -156.6(6) . . . . ?
C19 C14 C15 C16 3.5(11) . . . . ?
N3 C14 C15 C16 -179.2(7) . . . . ?
C14 C15 C16 C17 -1.9(13) . . . . ?
C15 C16 C17 C18 -0.2(13) . . . . ?
C15 C16 C17 Br1 -179.2(6) . . . . ?
C16 C17 C18 C19 0.6(13) . . . . ?
Br1 C17 C18 C19 179.6(6) . . . . ?
C15 C14 C19 C18 -3.1(11) . . . . ?
N3 C14 C19 C18 179.8(6) . . . . ?
C17 C18 C19 C14 1.1(13) . . . . ?
C12 C11 C20 C25 -47.6(8) . . . . ?
C10 C11 C20 C25 133.3(6) . . . . ?
C12 C11 C20 C21 131.6(6) . . . . ?
C10 C11 C20 C21 -47.4(8) . . . . ?
C25 C20 C21 C22 -2.7(9) . . . . ?
C11 C20 C21 C22 178.0(5) . . . . ?
C20 C21 C22 C23 0.5(9) . . . . ?
C21 C22 C23 C24 2.3(9) . . . . ?
C21 C22 C23 Cl1 -178.6(4) . . . . ?
C22 C23 C24 C25 -2.7(9) . . . . ?
Cl1 C23 C24 C25 178.1(5) . . . . ?
C21 C20 C25 C24 2.3(9) . . . . ?
C11 C20 C25 C24 -178.4(5) . . . . ?
C23 C24 C25 C20 0.4(9) . . . . ?
C29 N5 C26 N4 0.7(9) . . . . ?
C30 N5 C26 N4 175.8(5) . . . . ?
C29 N5 C26 C34 176.8(6) . . . . ?
C30 N5 C26 C34 -8.1(9) . . . . ?
C27 N4 C26 N5 -2.3(10) . . . . ?
C27 N4 C26 C34 -178.5(5) . . . . ?
C26 N4 C27 C28 22.4(9) . . . . ?
N4 C27 C28 C29 -43.0(10) . . . . ?
C27 C28 C29 N5 43.0(10) . . . . ?
C26 N5 C29 C28 -21.2(10) . . . . ?
C30 N5 C29 C28 163.4(7) . . . . ?
C26 N5 C30 C31 71.2(8) . . . . ?
C29 N5 C30 C31 -113.6(6) . . . . ?
N5 C30 C31 C32 -77.1(7) . . . . ?
C30 C31 C32 C33 57.7(8) . . . . ?
C31 C32 C33 C34 -61.4(8) . . . . ?
N5 C26 C34 C33 -60.7(8) . . . . ?
N4 C26 C34 C33 115.6(6) . . . . ?
C32 C33 C34 C26 81.1(7) . . . . ?
